data_4506574
loop_
_publ_author_name
'Nasser, Nasser'
'Puddephatt, Richard J.'

_publ_section_title
;
 A Diphosphine Ligand with Amide Functionality and Its Complexes with
 Gold(I) and Silver(I): Self-Assembly of Sheet Structures
;
_journal_issue 8
_journal_name_full 'Crystal Growth &amp; Design'
_journal_page_first 4275
_journal_paper_doi 10.1021/cg300798p
_journal_volume 12
_journal_year 2012
_chemical_formula_moiety 'C36 H34 N2 O4 P2, 4(C H Cl3)'
_chemical_formula_sum 'C40 H38 Cl12 N2 O4 P2'
_chemical_formula_weight 1098.06
_chemical_name_systematic
; 
 ? 
;
_space_group_IT_number 2
_symmetry_cell_setting triclinic
_symmetry_space_group_name_Hall '-P 1'
_symmetry_space_group_name_H-M 'P -1'
_atom_sites_solution_hydrogens geom
_atom_sites_solution_primary direct
_atom_sites_solution_secondary difmap
_audit_creation_method SHELXL-97
_cell_angle_alpha 109.464(4)
_cell_angle_beta 101.095(4)
_cell_angle_gamma 105.262(3)
_cell_formula_units_Z 1
_cell_length_a 8.5642(10)
_cell_length_b 12.1117(15)
_cell_length_c 14.031(2)
_cell_measurement_reflns_used 5076
_cell_measurement_temperature 150(2)
_cell_measurement_theta_max 24.37
_cell_measurement_theta_min 2.60
_cell_volume 1259.5(3)
_computing_cell_refinement 'Bruker SMART'
_computing_data_collection 'Bruker SMART'
_computing_data_reduction 'Bruker SAINT'
_computing_molecular_graphics 'Bruker SHELXTL'
_computing_publication_material 'Bruker SHELXTL'
_computing_structure_refinement 'SHELXL-97 (Sheldrick, 1997)'
_computing_structure_solution 'SHELXS-97 (Sheldrick, 1990)'
_diffrn_ambient_temperature 150(2)
_diffrn_measured_fraction_theta_full 0.950
_diffrn_measured_fraction_theta_max 0.950
_diffrn_measurement_device_type 'CCD area detector'
_diffrn_measurement_method 'phi and omega scans'
_diffrn_radiation_monochromator graphite
_diffrn_radiation_source 'fine-focus sealed tube'
_diffrn_radiation_type MoK\a
_diffrn_radiation_wavelength 0.71073
_diffrn_reflns_av_R_equivalents 0.0467
_diffrn_reflns_av_sigmaI/netI 0.0578
_diffrn_reflns_limit_h_max 10
_diffrn_reflns_limit_h_min -10
_diffrn_reflns_limit_k_max 14
_diffrn_reflns_limit_k_min -14
_diffrn_reflns_limit_l_max 17
_diffrn_reflns_limit_l_min -17
_diffrn_reflns_number 20018
_diffrn_reflns_theta_full 26.06
_diffrn_reflns_theta_max 26.06
_diffrn_reflns_theta_min 1.62
_exptl_absorpt_coefficient_mu 0.763
_exptl_absorpt_correction_T_max 0.9775
_exptl_absorpt_correction_T_min 0.7500
_exptl_absorpt_correction_type multi-scan
_exptl_absorpt_process_details SADABS
_exptl_crystal_colour colourless
_exptl_crystal_density_diffrn 1.448
_exptl_crystal_density_method 'not measured'
_exptl_crystal_description plate
_exptl_crystal_F_000 558
_exptl_crystal_size_max 0.40
_exptl_crystal_size_mid 0.10
_exptl_crystal_size_min 0.03
_refine_diff_density_max 1.827
_refine_diff_density_min -1.840
_refine_diff_density_rms 0.120
_refine_ls_extinction_method none
_refine_ls_goodness_of_fit_ref 1.060
_refine_ls_hydrogen_treatment mixed
_refine_ls_matrix_type full
_refine_ls_number_parameters 275
_refine_ls_number_reflns 4734
_refine_ls_number_restraints 0
_refine_ls_restrained_S_all 1.060
_refine_ls_R_factor_all 0.1382
_refine_ls_R_factor_gt 0.0950
_refine_ls_shift/su_max 0.001
_refine_ls_shift/su_mean 0.000
_refine_ls_structure_factor_coef Fsqd
_refine_ls_weighting_details 'calc w=1/[\s^2^(Fo^2^)+(0.0969P)^2^+8.2328P] where P=(Fo^2^+2Fc^2^)/3'
_refine_ls_weighting_scheme calc
_refine_ls_wR_factor_gt 0.2290
_refine_ls_wR_factor_ref 0.2587
_reflns_number_gt 3150
_reflns_number_total 4734
_reflns_threshold_expression >2sigma(I)
_cod_data_source_file cg300798p_si_001.cif
_cod_data_source_block 4
_cod_depositor_comments
;
The following automatic conversions were performed:

'_symmetry_cell_setting' value 'Triclinic' changed to 'triclinic'
according to /home/saulius/struct/CIF-dictionaries/cif_core.dic
dictionary named 'cif_core.dic' version 2.4.2 from 2011-04-26.

Automatic conversion script
Id: cif_fix_values 1891 2012-01-12 08:04:46Z andrius 
;
_cod_original_sg_symbol_H-M P-1
_cod_database_code 4506574

loop_
_symmetry_equiv_pos_as_xyz
'x, y, z'
'-x, -y, -z'

loop_
_atom_site_label
_atom_site_type_symbol
_atom_site_fract_x
_atom_site_fract_y
_atom_site_fract_z
_atom_site_U_iso_or_equiv
_atom_site_adp_type
_atom_site_occupancy
_atom_site_symmetry_multiplicity
_atom_site_calc_flag
_atom_site_refinement_flags
Cl6 Cl -0.0248(3) 0.4035(2) 0.31504(17) 0.0765(8) Uani 1 1 d .
Cl5 Cl -0.1103(5) 0.2470(5) 0.0958(3) 0.186(3) Uani 1 1 d .
Cl4 Cl 0.0165(5) 0.5208(5) 0.1770(4) 0.161(2) Uani 1 1 d .
Cl1 Cl 0.4527(3) 0.6498(2) 0.4009(2) 0.0598(6) Uani 1 1 d .
Cl2 Cl 0.7407(3) 0.6751(3) 0.3238(2) 0.0737(8) Uani 1 1 d .
Cl3 Cl 0.7122(4) 0.5588(3) 0.4670(2) 0.0875(9) Uani 1 1 d .
P1 P 0.44356(19) 0.00640(14) 0.21368(12) 0.0216(4) Uani 1 1 d .
O1 O 0.4567(5) -0.1074(4) 0.1329(3) 0.0288(10) Uani 1 1 d .
O2 O 0.3483(6) 0.3434(4) 0.1603(3) 0.0315(10) Uani 1 1 d .
N1 N 0.4134(7) 0.2026(5) 0.0363(4) 0.0257(11) Uani 1 1 d .
C2S C 0.0261(10) 0.3880(8) 0.1991(6) 0.050(2) Uani 1 1 d .
H2SA H 0.1454 0.3890 0.2103 0.060 Uiso 1 1 calc R
C3 C -0.1025(10) -0.0908(10) 0.2281(7) 0.059(2) Uani 1 1 d .
H3A H -0.2171 -0.1117 0.2288 0.070 Uiso 1 1 calc R
C4 C -0.0498(9) -0.1824(9) 0.1717(7) 0.052(2) Uani 1 1 d .
H4A H -0.1274 -0.2662 0.1340 0.062 Uiso 1 1 calc R
C5 C 0.1175(9) -0.1525(7) 0.1697(5) 0.0378(16) Uani 1 1 d .
H5A H 0.1548 -0.2161 0.1315 0.045 Uiso 1 1 calc R
C6 C 0.2308(7) -0.0289(6) 0.2239(4) 0.0248(13) Uani 1 1 d .
C13 C 0.4870(8) 0.1396(5) 0.1810(5) 0.0265(13) Uani 1 1 d .
H13A H 0.4748 0.2104 0.2361 0.032 Uiso 1 1 calc R
H13B H 0.6052 0.1655 0.1782 0.032 Uiso 1 1 calc R
C14 C 0.3627(8) 0.1058(5) 0.0736(5) 0.0258(13) Uani 1 1 d .
H14A H 0.3594 0.0256 0.0218 0.031 Uiso 1 1 calc R
H14B H 0.2471 0.0949 0.0801 0.031 Uiso 1 1 calc R
C15 C 0.4019(7) 0.3157(5) 0.0831(5) 0.0232(12) Uani 1 1 d .
C16 C 0.4556(7) 0.4092(5) 0.0386(5) 0.0240(12) Uani 1 1 d .
C18 C 0.5501(8) 0.3961(6) -0.0310(5) 0.0292(14) Uani 1 1 d .
H18A H 0.5833 0.3250 -0.0525 0.035 Uiso 1 1 calc R
C17 C 0.4045(8) 0.5139(6) 0.0684(5) 0.0300(14) Uani 1 1 d .
H17A H 0.3374 0.5217 0.1152 0.036 Uiso 1 1 calc R
C7 C 0.5886(7) 0.0583(6) 0.3435(4) 0.0250(13) Uani 1 1 d .
C8 C 0.5933(10) -0.0346(7) 0.3785(5) 0.0430(18) Uani 1 1 d .
H8A H 0.5213 -0.1191 0.3361 0.052 Uiso 1 1 calc R
C9 C 0.7051(11) -0.0021(8) 0.4764(6) 0.057(2) Uani 1 1 d .
H9A H 0.7085 -0.0652 0.5019 0.069 Uiso 1 1 calc R
C10 C 0.8128(10) 0.1202(8) 0.5387(6) 0.0487(19) Uani 1 1 d .
H10A H 0.8888 0.1391 0.6057 0.058 Uiso 1 1 calc R
C11 C 0.8119(9) 0.2141(7) 0.5056(6) 0.0440(18) Uani 1 1 d .
H11A H 0.8856 0.2980 0.5486 0.053 Uiso 1 1 calc R
C12 C 0.6996(8) 0.1826(6) 0.4072(5) 0.0340(15) Uani 1 1 d .
H12A H 0.6974 0.2461 0.3821 0.041 Uiso 1 1 calc R
C2 C 0.0100(11) 0.0330(10) 0.2847(7) 0.061(3) Uani 1 1 d .
H2A H -0.0286 0.0950 0.3240 0.073 Uiso 1 1 calc R
C1 C 0.1788(10) 0.0663(7) 0.2839(6) 0.0425(17) Uani 1 1 d .
H1C H 0.2561 0.1500 0.3223 0.051 Uiso 1 1 calc R
C1S C 0.5997(10) 0.5804(8) 0.3621(6) 0.0467(18) Uani 1 1 d .
H1SA H 0.5370 0.4973 0.3010 0.056 Uiso 1 1 calc R
H1A H 0.451(8) 0.186(6) -0.006(5) 0.014(17) Uiso 1 1 d .

loop_
_atom_site_aniso_label
_atom_site_aniso_U_11
_atom_site_aniso_U_22
_atom_site_aniso_U_33
_atom_site_aniso_U_23
_atom_site_aniso_U_13
_atom_site_aniso_U_12
Cl6 0.0784(17) 0.0825(17) 0.0426(12) 0.0138(11) 0.0254(11) -0.0011(13)
Cl5 0.100(3) 0.207(4) 0.070(2) -0.067(2) 0.0487(19) -0.083(3)
Cl4 0.132(3) 0.286(6) 0.244(5) 0.227(5) 0.121(4) 0.148(4)
Cl1 0.0513(12) 0.0600(13) 0.0852(16) 0.0358(12) 0.0363(11) 0.0266(10)
Cl2 0.0468(12) 0.113(2) 0.0853(17) 0.0641(16) 0.0313(12) 0.0259(13)
Cl3 0.0893(19) 0.136(3) 0.099(2) 0.086(2) 0.0506(16) 0.0683(19)
P1 0.0254(8) 0.0231(8) 0.0212(7) 0.0114(6) 0.0102(6) 0.0108(6)
O1 0.039(2) 0.028(2) 0.028(2) 0.0127(19) 0.0176(19) 0.0170(19)
O2 0.044(3) 0.032(2) 0.036(2) 0.020(2) 0.026(2) 0.022(2)
N1 0.035(3) 0.027(3) 0.023(3) 0.014(2) 0.016(2) 0.014(2)
C2S 0.039(4) 0.063(5) 0.039(4) 0.015(4) 0.012(3) 0.011(4)
C3 0.028(4) 0.103(8) 0.071(6) 0.060(6) 0.021(4) 0.026(5)
C4 0.027(4) 0.074(6) 0.052(5) 0.037(4) 0.005(3) 0.004(4)
C5 0.035(4) 0.046(4) 0.035(4) 0.022(3) 0.010(3) 0.009(3)
C6 0.027(3) 0.036(3) 0.020(3) 0.016(3) 0.011(2) 0.014(3)
C13 0.032(3) 0.025(3) 0.023(3) 0.012(3) 0.006(3) 0.009(3)
C14 0.035(3) 0.022(3) 0.023(3) 0.013(2) 0.010(3) 0.010(3)
C15 0.027(3) 0.020(3) 0.027(3) 0.010(2) 0.012(3) 0.011(2)
C16 0.027(3) 0.022(3) 0.026(3) 0.012(2) 0.010(2) 0.008(2)
C18 0.038(4) 0.025(3) 0.037(4) 0.018(3) 0.021(3) 0.018(3)
C17 0.043(4) 0.029(3) 0.034(3) 0.018(3) 0.026(3) 0.021(3)
C7 0.026(3) 0.033(3) 0.020(3) 0.013(3) 0.011(2) 0.012(3)
C8 0.054(5) 0.037(4) 0.030(4) 0.019(3) 0.001(3) 0.006(3)
C9 0.065(5) 0.055(5) 0.044(5) 0.032(4) -0.006(4) 0.010(4)
C10 0.049(5) 0.066(5) 0.029(4) 0.023(4) 0.003(3) 0.020(4)
C11 0.037(4) 0.045(4) 0.035(4) 0.007(3) 0.001(3) 0.010(3)
C12 0.035(4) 0.035(4) 0.032(3) 0.012(3) 0.009(3) 0.015(3)
C2 0.064(6) 0.100(7) 0.074(6) 0.059(6) 0.051(5) 0.063(6)
C1 0.052(4) 0.050(4) 0.046(4) 0.027(4) 0.030(4) 0.029(4)
C1S 0.044(4) 0.050(5) 0.046(4) 0.016(4) 0.017(4) 0.016(4)

loop_
_atom_type_symbol
_atom_type_description
_atom_type_scat_dispersion_real
_atom_type_scat_dispersion_imag
_atom_type_scat_source
C C 0.0033 0.0016 'International Tables Vol C Tables 4.2.6.8 and 6.1.1.4'
H H 0.0000 0.0000 'International Tables Vol C Tables 4.2.6.8 and 6.1.1.4'
N N 0.0061 0.0033 'International Tables Vol C Tables 4.2.6.8 and 6.1.1.4'
O O 0.0106 0.0060 'International Tables Vol C Tables 4.2.6.8 and 6.1.1.4'
P P 0.1023 0.0942 'International Tables Vol C Tables 4.2.6.8 and 6.1.1.4'
Cl Cl 0.1484 0.1585 'International Tables Vol C Tables 4.2.6.8 and 6.1.1.4'

loop_
_geom_angle_atom_site_label_1
_geom_angle_atom_site_label_2
_geom_angle_atom_site_label_3
_geom_angle
_geom_angle_site_symmetry_1
O1 P1 C13 113.7(3) .
O1 P1 C7 112.9(3) .
C13 P1 C7 105.4(3) .
O1 P1 C6 109.8(3) .
C13 P1 C6 106.8(3) .
C7 P1 C6 107.9(3) .
C15 N1 C14 121.5(5) .
C15 N1 H1A 125(5) .
C14 N1 H1A 113(5) .
Cl6 C2S Cl5 110.3(4) .
Cl6 C2S Cl4 105.9(5) .
Cl5 C2S Cl4 113.9(5) .
Cl6 C2S H2SA 108.9 .
Cl5 C2S H2SA 108.9 .
Cl4 C2S H2SA 108.9 .
C4 C3 C2 121.0(7) .
C4 C3 H3A 119.5 .
C2 C3 H3A 119.5 .
C3 C4 C5 119.8(8) .
C3 C4 H4A 120.1 .
C5 C4 H4A 120.1 .
C4 C5 C6 120.0(7) .
C4 C5 H5A 120.0 .
C6 C5 H5A 120.0 .
C5 C6 C1 120.7(6) .
C5 C6 P1 118.3(5) .
C1 C6 P1 120.9(5) .
C14 C13 P1 109.0(4) .
C14 C13 H13A 109.9 .
P1 C13 H13A 109.9 .
C14 C13 H13B 109.9 .
P1 C13 H13B 109.9 .
H13A C13 H13B 108.3 .
N1 C14 C13 110.3(5) .
N1 C14 H14A 109.6 .
C13 C14 H14A 109.6 .
N1 C14 H14B 109.6 .
C13 C14 H14B 109.6 .
H14A C14 H14B 108.1 .
O2 C15 N1 122.8(5) .
O2 C15 C16 119.6(5) .
N1 C15 C16 117.6(5) .
C18 C16 C17 119.8(5) .
C18 C16 C15 122.6(5) .
C17 C16 C15 117.6(5) .
C17 C18 C16 119.3(6) 2_665
C17 C18 H18A 120.3 2_665
C16 C18 H18A 120.3 .
C18 C17 C16 120.8(6) 2_665
C18 C17 H17A 119.6 2_665
C16 C17 H17A 119.6 .
C8 C7 C12 119.6(6) .
C8 C7 P1 115.1(5) .
C12 C7 P1 125.2(5) .
C9 C8 C7 118.3(7) .
C9 C8 H8A 120.8 .
C7 C8 H8A 120.8 .
C8 C9 C10 121.7(7) .
C8 C9 H9A 119.2 .
C10 C9 H9A 119.2 .
C11 C10 C9 121.3(7) .
C11 C10 H10A 119.4 .
C9 C10 H10A 119.4 .
C10 C11 C12 117.6(7) .
C10 C11 H11A 121.2 .
C12 C11 H11A 121.2 .
C11 C12 C7 121.5(6) .
C11 C12 H12A 119.2 .
C7 C12 H12A 119.2 .
C1 C2 C3 120.5(8) .
C1 C2 H2A 119.7 .
C3 C2 H2A 119.7 .
C2 C1 C6 117.8(8) .
C2 C1 H1C 121.1 .
C6 C1 H1C 121.1 .
Cl2 C1S Cl3 109.2(4) .
Cl2 C1S Cl1 110.1(4) .
Cl3 C1S Cl1 109.9(4) .
Cl2 C1S H1SA 109.2 .
Cl3 C1S H1SA 109.2 .
Cl1 C1S H1SA 109.2 .

loop_
_geom_bond_atom_site_label_1
_geom_bond_atom_site_label_2
_geom_bond_distance
_geom_bond_site_symmetry_2
Cl6 C2S 1.728(8) .
Cl5 C2S 1.740(8) .
Cl4 C2S 1.755(9) .
Cl1 C1S 1.762(8) .
Cl2 C1S 1.730(8) .
Cl3 C1S 1.733(8) .
P1 O1 1.512(4) .
P1 C13 1.787(6) .
P1 C7 1.792(6) .
P1 C6 1.805(6) .
O2 C15 1.235(7) .
N1 C15 1.347(8) .
N1 C14 1.438(7) .
N1 H1A 0.73(6) .
C2S H2SA 1.0000 .
C3 C4 1.370(13) .
C3 C2 1.400(13) .
C3 H3A 0.9500 .
C4 C5 1.390(10) .
C4 H4A 0.9500 .
C5 C6 1.398(9) .
C5 H5A 0.9500 .
C6 C1 1.415(9) .
C13 C14 1.521(8) .
C13 H13A 0.9900 .
C13 H13B 0.9900 .
C14 H14A 0.9900 .
C14 H14B 0.9900 .
C15 C16 1.481(8) .
C16 C18 1.378(8) .
C16 C17 1.409(8) .
C18 C17 1.361(8) 2_665
C18 H18A 0.9500 .
C17 C18 1.361(8) 2_665
C17 H17A 0.9500 .
C7 C8 1.376(9) .
C7 C12 1.411(9) .
C8 C9 1.376(10) .
C8 H8A 0.9500 .
C9 C10 1.384(11) .
C9 H9A 0.9500 .
C10 C11 1.365(11) .
C10 H10A 0.9500 .
C11 C12 1.386(9) .
C11 H11A 0.9500 .
C12 H12A 0.9500 .
C2 C1 1.398(11) .
C2 H2A 0.9500 .
C1 H1C 0.9500 .
C1S H1SA 1.0000 .

loop_
_geom_torsion_atom_site_label_1
_geom_torsion_atom_site_label_2
_geom_torsion_atom_site_label_3
_geom_torsion_atom_site_label_4
_geom_torsion
_geom_torsion_site_symmetry_4
C2 C3 C4 C5 -0.4(12) .
C3 C4 C5 C6 -0.9(10) .
C4 C5 C6 C1 2.0(9) .
C4 C5 C6 P1 -177.1(5) .
O1 P1 C6 C5 7.2(5) .
C13 P1 C6 C5 130.9(5) .
C7 P1 C6 C5 -116.2(5) .
O1 P1 C6 C1 -171.8(5) .
C13 P1 C6 C1 -48.1(5) .
C7 P1 C6 C1 64.8(5) .
O1 P1 C13 C14 58.7(5) .
C7 P1 C13 C14 -177.1(4) .
C6 P1 C13 C14 -62.5(5) .
C15 N1 C14 C13 -70.0(7) .
P1 C13 C14 N1 -169.5(4) .
C14 N1 C15 O2 0.2(9) .
C14 N1 C15 C16 -179.4(5) .
O2 C15 C16 C18 165.4(6) .
N1 C15 C16 C18 -14.9(9) .
O2 C15 C16 C17 -15.5(8) .
N1 C15 C16 C17 164.2(6) .
C17 C16 C18 C17 1.2(10) 2_665
C15 C16 C18 C17 -179.7(6) 2_665
C18 C16 C17 C18 -1.2(11) 2_665
C15 C16 C17 C18 179.6(6) 2_665
O1 P1 C7 C8 -46.7(6) .
C13 P1 C7 C8 -171.4(5) .
C6 P1 C7 C8 74.8(6) .
O1 P1 C7 C12 130.1(5) .
C13 P1 C7 C12 5.4(6) .
C6 P1 C7 C12 -108.4(6) .
C12 C7 C8 C9 1.3(11) .
P1 C7 C8 C9 178.3(6) .
C7 C8 C9 C10 -0.9(13) .
C8 C9 C10 C11 0.4(14) .
C9 C10 C11 C12 -0.2(12) .
C10 C11 C12 C7 0.7(11) .
C8 C7 C12 C11 -1.3(10) .
P1 C7 C12 C11 -177.9(5) .
C4 C3 C2 C1 0.7(12) .
C3 C2 C1 C6 0.3(11) .
C5 C6 C1 C2 -1.6(9) .
P1 C6 C1 C2 177.4(5) .
